data_7055860
loop_
_publ_author_name
'Ambethkar, Sethurajan'
'Vellimalai, Muthalu'
'Padmini, Vediappen'
'Bhuvanesh, Nattamai'

_publ_section_title
;
 Iodine-mediated C--N and C--S bond formation: regioselective synthesis of
 benzo[4,5]imidazo[2,1-b]thiazoles
;
_journal_issue 1
_journal_name_full 'New J. Chem.'
_journal_page_first 75
_journal_paper_doi 10.1039/C6NJ02102F
_journal_volume 41
_journal_year 2017
_chemical_formula_moiety 'C16 H9 F N2 O S'
_chemical_formula_sum 'C16 H9 F N2 O S'
_chemical_formula_weight 296.31
_chemical_name_common 'imidazole derivative'
_chemical_name_systematic 'imidozolyl thiozole'
_space_group_crystal_system orthorhombic
_space_group_IT_number 19
_space_group_name_Hall 'P 2ac 2ab'
_space_group_name_H-M_alt 'P 21 21 21'
_symmetry_space_group_name_Hall 'P 2ac 2ab'
_symmetry_space_group_name_H-M 'P 21 21 21'
_atom_sites_solution_hydrogens geom
_audit_creation_date 2015-12-06
_audit_creation_method
;
Olex2 1.2-beta
(compiled 2015.11.10 svn.r3248 for OlexSys, GUI svn.r5133)
;
_audit_update_record
;
2015-12-24 deposited with the CCDC.
2016-10-27 downloaded from the CCDC.
;
_cell_angle_alpha 90
_cell_angle_beta 90
_cell_angle_gamma 90
_cell_formula_units_Z 4
_cell_length_a 6.3722(18)
_cell_length_b 11.278(3)
_cell_length_c 17.837(5)
_cell_measurement_reflns_used 4906
_cell_measurement_temperature 110.15
_cell_measurement_theta_max 26.541
_cell_measurement_theta_min 2.912
_cell_volume 1281.9(6)
_computing_cell_refinement 'SAINT v8.34A (Bruker, 2013)'
_computing_data_reduction 'SAINT v8.34A (Bruker, 2013)'
_computing_molecular_graphics 'Olex2 (Dolomanov et al., 2009)'
_computing_publication_material 'Olex2 (Dolomanov et al., 2009)'
_computing_structure_refinement 'XL (Sheldrick, 2008)'
_diffrn_ambient_temperature 110.15
_diffrn_measured_fraction_theta_full 1.000
_diffrn_measured_fraction_theta_max 0.997
_diffrn_measurement_device_type 'Bruker APEX-II CCD'
_diffrn_measurement_method '\f and \w scans'
_diffrn_radiation_type MoK\a
_diffrn_radiation_wavelength 0.71073
_diffrn_reflns_av_R_equivalents 0.0463
_diffrn_reflns_av_unetI/netI 0.0387
_diffrn_reflns_Laue_measured_fraction_full 1.000
_diffrn_reflns_Laue_measured_fraction_max 0.997
_diffrn_reflns_limit_h_max 8
_diffrn_reflns_limit_h_min -8
_diffrn_reflns_limit_k_max 14
_diffrn_reflns_limit_k_min -14
_diffrn_reflns_limit_l_max 23
_diffrn_reflns_limit_l_min -23
_diffrn_reflns_number 14858
_diffrn_reflns_point_group_measured_fraction_full 1.000
_diffrn_reflns_point_group_measured_fraction_max 0.997
_diffrn_reflns_theta_full 25.242
_diffrn_reflns_theta_max 27.563
_diffrn_reflns_theta_min 2.136
_diffrn_standards_number 0
_exptl_absorpt_coefficient_mu 0.264
_exptl_absorpt_correction_T_max 0.7456
_exptl_absorpt_correction_T_min 0.6640
_exptl_absorpt_correction_type multi-scan
_exptl_absorpt_process_details
;
SADABS-2014/3 (Bruker,2014/3) was used for absorption correction.
wR2(int) was 0.1429 before and 0.0549 after correction.
The Ratio of minimum to maximum transmission is 0.8906.
The \l/2 correction factor is Not present.
;
_exptl_crystal_colour white
_exptl_crystal_colour_primary brown
_exptl_crystal_density_diffrn 1.535
_exptl_crystal_description block
_exptl_crystal_F_000 608
_exptl_crystal_recrystallization_method 'Re-crystallisation from solvent: chloroform'
_exptl_crystal_size_max 0.57
_exptl_crystal_size_mid 0.48
_exptl_crystal_size_min 0.46
_refine_diff_density_max 0.210
_refine_diff_density_min -0.278
_refine_diff_density_rms 0.050
_refine_ls_abs_structure_details
;
 Flack x determined using 1063 quotients [(I+)-(I-)]/[(I+)+(I-)]
 (Parsons, Flack and Wagner, Acta Cryst. B69 (2013) 249-259).
;
_refine_ls_abs_structure_Flack 0.01(4)
_refine_ls_extinction_method none
_refine_ls_goodness_of_fit_ref 1.044
_refine_ls_hydrogen_treatment constr
_refine_ls_matrix_type full
_refine_ls_number_parameters 190
_refine_ls_number_reflns 2957
_refine_ls_number_restraints 0
_refine_ls_restrained_S_all 1.044
_refine_ls_R_factor_all 0.0420
_refine_ls_R_factor_gt 0.0362
_refine_ls_shift/su_max 0.000
_refine_ls_shift/su_mean 0.000
_refine_ls_structure_factor_coef Fsqd
_refine_ls_weighting_details 'w=1/[\s^2^(Fo^2^)+(0.0314P)^2^+0.4672P] where P=(Fo^2^+2Fc^2^)/3'
_refine_ls_weighting_scheme calc
_refine_ls_wR_factor_gt 0.0737
_refine_ls_wR_factor_ref 0.0770
_reflns_Friedel_coverage 0.713
_reflns_Friedel_fraction_full 1.000
_reflns_Friedel_fraction_max 0.996
_reflns_number_gt 2731
_reflns_number_total 2957
_reflns_threshold_expression 'I > 2\s(I)'
_cod_data_source_file c6nj02102f2.cif
_cod_data_source_block 2mb14fea
_cod_depositor_comments 'Adding full bibliography for 7055860--7055861.cif.'
_cod_original_cell_volume 1281.8(6)
_cod_database_code 7055860
_shelxl_version_number 2014-3
_shelx_space_group_comment
;
The symmetry employed for this shelxl refinement is uniquely defined
by the following loop, which should always be used as a source of
symmetry information in preference to the above space-group names.
They are only intended as comments.
;
_shelx_estimated_absorpt_t_max 0.888
_shelx_estimated_absorpt_t_min 0.864
_olex2_refinement_description
;
1. Fixed Uiso
 At 1.2 times of:
  All C(H) groups
2.a Aromatic/amide H refined with riding coordinates:
 C2(H2), C3(H3), C4(H4), C5(H5), C8(H8), C12(H12), C13(H13), C15(H15), C16(H16)
;
_olex2_submission_special_instructions 'No special instructions were received'

loop_
_space_group_symop_operation_xyz
'x, y, z'
'-x+1/2, -y, z+1/2'
'-x, y+1/2, -z+1/2'
'x+1/2, -y+1/2, -z'

loop_
_atom_site_label
_atom_site_type_symbol
_atom_site_fract_x
_atom_site_fract_y
_atom_site_fract_z
_atom_site_U_iso_or_equiv
_atom_site_adp_type
_atom_site_occupancy
_atom_site_site_symmetry_order
_atom_site_calc_flag
_atom_site_refinement_flags_posn
S1 S 0.91531(11) 0.85052(6) 0.37223(4) 0.01827(16) Uani 1 1 d .
F1 F -0.1811(3) 0.86904(16) 0.13840(10) 0.0333(4) Uani 1 1 d .
O1 O 0.6502(3) 1.02454(16) 0.29740(11) 0.0218(4) Uani 1 1 d .
N1 N 1.0345(3) 0.6568(2) 0.46027(12) 0.0190(5) Uani 1 1 d .
N2 N 0.7037(3) 0.66875(19) 0.41409(12) 0.0151(5) Uani 1 1 d .
C1 C 0.9141(5) 0.5591(2) 0.48346(14) 0.0179(5) Uani 1 1 d .
C2 C 0.9722(5) 0.4640(2) 0.52855(15) 0.0212(6) Uani 1 1 d .
H2 H 1.1103 0.4580 0.5483 0.025 Uiso 1 1 calc R
C3 C 0.8226(5) 0.3786(2) 0.54375(15) 0.0239(7) Uani 1 1 d .
H3 H 0.8587 0.3136 0.5751 0.029 Uiso 1 1 calc R
C4 C 0.6195(5) 0.3852(2) 0.51434(15) 0.0234(7) Uani 1 1 d .
H4 H 0.5217 0.3242 0.5257 0.028 Uiso 1 1 calc R
C5 C 0.5580(5) 0.4785(2) 0.46908(14) 0.0200(6) Uani 1 1 d .
H5 H 0.4207 0.4834 0.4485 0.024 Uiso 1 1 calc R
C6 C 0.7085(4) 0.5644(2) 0.45557(14) 0.0160(5) Uani 1 1 d .
C7 C 0.9017(4) 0.7175(2) 0.42047(14) 0.0168(5) Uani 1 1 d .
C8 C 0.5655(4) 0.7320(2) 0.37085(14) 0.0167(5) Uani 1 1 d .
H8 H 0.4242 0.7091 0.3621 0.020 Uiso 1 1 calc R
C9 C 0.6545(4) 0.8310(2) 0.34213(14) 0.0170(6) Uani 1 1 d .
C10 C 0.5631(4) 0.9281(2) 0.29840(14) 0.0166(5) Uani 1 1 d .
C11 C 0.3649(4) 0.9085(2) 0.25601(14) 0.0166(6) Uani 1 1 d .
C12 C 0.3148(5) 0.7993(2) 0.22414(15) 0.0201(6) Uani 1 1 d .
H12 H 0.4067 0.7338 0.2305 0.024 Uiso 1 1 calc R
C13 C 0.1319(5) 0.7860(2) 0.18338(15) 0.0226(6) Uani 1 1 d .
H13 H 0.0969 0.7121 0.1611 0.027 Uiso 1 1 calc R
C14 C 0.0026(5) 0.8821(3) 0.17599(15) 0.0229(6) Uani 1 1 d .
C15 C 0.0472(4) 0.9921(2) 0.20566(15) 0.0208(6) Uani 1 1 d .
H15 H -0.0457 1.0571 0.1988 0.025 Uiso 1 1 calc R
C16 C 0.2308(5) 1.0047(2) 0.24557(14) 0.0185(6) Uani 1 1 d .
H16 H 0.2665 1.0797 0.2662 0.022 Uiso 1 1 calc R

loop_
_atom_site_aniso_label
_atom_site_aniso_U_11
_atom_site_aniso_U_22
_atom_site_aniso_U_33
_atom_site_aniso_U_23
_atom_site_aniso_U_13
_atom_site_aniso_U_12
S1 0.0174(3) 0.0170(3) 0.0204(3) 0.0020(3) -0.0013(3) -0.0041(3)
F1 0.0262(9) 0.0397(10) 0.0340(10) 0.0053(8) -0.0130(8) -0.0016(8)
O1 0.0212(11) 0.0154(9) 0.0287(11) 0.0011(8) 0.0018(9) -0.0021(8)
N1 0.0200(13) 0.0187(11) 0.0183(11) -0.0011(10) -0.0011(9) -0.0012(10)
N2 0.0159(11) 0.0145(11) 0.0149(10) -0.0013(9) 0.0003(9) -0.0019(9)
C1 0.0216(14) 0.0181(13) 0.0140(12) -0.0023(10) -0.0005(12) 0.0005(12)
C2 0.0254(17) 0.0225(14) 0.0159(13) -0.0013(11) -0.0012(11) 0.0035(12)
C3 0.0377(18) 0.0175(14) 0.0165(13) 0.0013(11) 0.0002(13) 0.0019(13)
C4 0.0331(18) 0.0186(14) 0.0186(13) -0.0002(11) 0.0026(12) -0.0063(13)
C5 0.0222(15) 0.0206(14) 0.0171(13) -0.0025(11) 0.0028(12) -0.0039(12)
C6 0.0216(14) 0.0144(13) 0.0119(12) -0.0040(10) 0.0018(11) 0.0008(11)
C7 0.0175(14) 0.0185(13) 0.0145(11) -0.0019(10) 0.0002(12) -0.0031(12)
C8 0.0166(13) 0.0165(12) 0.0171(12) -0.0035(11) -0.0019(12) 0.0013(10)
C9 0.0164(13) 0.0174(13) 0.0173(12) -0.0031(10) -0.0005(10) 0.0004(10)
C10 0.0179(13) 0.0151(12) 0.0169(12) -0.0013(10) 0.0044(11) 0.0016(11)
C11 0.0184(15) 0.0158(12) 0.0156(13) 0.0035(10) 0.0032(11) -0.0003(11)
C12 0.0235(16) 0.0197(14) 0.0172(13) 0.0004(11) 0.0010(12) 0.0032(12)
C13 0.0292(17) 0.0198(14) 0.0189(13) -0.0017(11) -0.0030(12) -0.0005(12)
C14 0.0204(14) 0.0322(17) 0.0160(13) 0.0057(12) -0.0024(11) -0.0032(12)
C15 0.0195(15) 0.0213(14) 0.0215(13) 0.0104(11) 0.0025(11) 0.0041(11)
C16 0.0221(15) 0.0164(13) 0.0170(13) 0.0033(11) 0.0042(11) -0.0014(11)

loop_
_atom_type_symbol
_atom_type_description
_atom_type_scat_dispersion_real
_atom_type_scat_dispersion_imag
_atom_type_scat_source
C C 0.0033 0.0016 'International Tables Vol C Tables 4.2.6.8 and 6.1.1.4'
H H 0.0000 0.0000 'International Tables Vol C Tables 4.2.6.8 and 6.1.1.4'
F F 0.0171 0.0103 'International Tables Vol C Tables 4.2.6.8 and 6.1.1.4'
N N 0.0061 0.0033 'International Tables Vol C Tables 4.2.6.8 and 6.1.1.4'
O O 0.0106 0.0060 'International Tables Vol C Tables 4.2.6.8 and 6.1.1.4'
S S 0.1246 0.1234 'International Tables Vol C Tables 4.2.6.8 and 6.1.1.4'

loop_
_geom_angle_atom_site_label_1
_geom_angle_atom_site_label_2
_geom_angle_atom_site_label_3
_geom_angle
C7 S1 C9 89.76(13)
C7 N1 C1 102.6(2)
C7 N2 C6 105.8(2)
C8 N2 C6 139.0(2)
C8 N2 C7 115.2(2)
C2 C1 N1 129.0(3)
C2 C1 C6 119.1(3)
C6 C1 N1 111.9(2)
C1 C2 H2 121.1
C3 C2 C1 117.8(3)
C3 C2 H2 121.1
C2 C3 H3 119.1
C2 C3 C4 121.8(3)
C4 C3 H3 119.1
C3 C4 H4 119.3
C5 C4 C3 121.5(3)
C5 C4 H4 119.3
C4 C5 H5 122.0
C4 C5 C6 116.0(3)
C6 C5 H5 122.0
N2 C6 C1 104.2(2)
C5 C6 N2 132.0(3)
C5 C6 C1 123.8(3)
N1 C7 S1 134.1(2)
N1 C7 N2 115.4(2)
N2 C7 S1 110.48(19)
N2 C8 H8 124.0
C9 C8 N2 111.9(2)
C9 C8 H8 124.0
C8 C9 S1 112.6(2)
C8 C9 C10 130.7(3)
C10 C9 S1 116.3(2)
O1 C10 C9 119.5(3)
O1 C10 C11 120.7(2)
C9 C10 C11 119.8(2)
C12 C11 C10 122.2(2)
C12 C11 C16 119.5(3)
C16 C11 C10 118.2(2)
C11 C12 H12 119.9
C13 C12 C11 120.3(3)
C13 C12 H12 119.9
C12 C13 H13 120.9
C14 C13 C12 118.2(3)
C14 C13 H13 120.9
F1 C14 C13 118.8(3)
F1 C14 C15 117.7(3)
C13 C14 C15 123.5(3)
C14 C15 H15 121.1
C16 C15 C14 117.8(3)
C16 C15 H15 121.1
C11 C16 H16 119.7
C15 C16 C11 120.6(3)
C15 C16 H16 119.7

loop_
_geom_bond_atom_site_label_1
_geom_bond_atom_site_label_2
_geom_bond_distance
S1 C7 1.731(3)
S1 C9 1.760(3)
F1 C14 1.357(3)
O1 C10 1.221(3)
N1 C1 1.405(3)
N1 C7 1.300(3)
N2 C6 1.391(3)
N2 C7 1.382(3)
N2 C8 1.371(3)
C1 C2 1.391(4)
C1 C6 1.402(4)
C2 H2 0.9500
C2 C3 1.383(4)
C3 H3 0.9500
C3 C4 1.398(4)
C4 H4 0.9500
C4 C5 1.383(4)
C5 H5 0.9500
C5 C6 1.384(4)
C8 H8 0.9500
C8 C9 1.352(4)
C9 C10 1.466(4)
C10 C11 1.488(4)
C11 C12 1.393(4)
C11 C16 1.394(4)
C12 H12 0.9500
C12 C13 1.382(4)
C13 H13 0.9500
C13 C14 1.368(4)
C14 C15 1.378(4)
C15 H15 0.9500
C15 C16 1.377(4)
C16 H16 0.9500

loop_
_geom_torsion_atom_site_label_1
_geom_torsion_atom_site_label_2
_geom_torsion_atom_site_label_3
_geom_torsion_atom_site_label_4
_geom_torsion
S1 C9 C10 O1 -14.4(3)
S1 C9 C10 C11 165.83(18)
F1 C14 C15 C16 178.3(2)
O1 C10 C11 C12 147.4(3)
O1 C10 C11 C16 -29.8(4)
N1 C1 C2 C3 179.6(3)
N1 C1 C6 N2 -0.1(3)
N1 C1 C6 C5 179.1(2)
N2 C8 C9 S1 -2.4(3)
N2 C8 C9 C10 -174.6(3)
C1 N1 C7 S1 178.8(2)
C1 N1 C7 N2 -0.8(3)
C1 C2 C3 C4 0.9(4)
C2 C1 C6 N2 179.6(2)
C2 C1 C6 C5 -1.2(4)
C2 C3 C4 C5 -0.7(4)
C3 C4 C5 C6 -0.5(4)
C4 C5 C6 N2 -179.6(2)
C4 C5 C6 C1 1.5(4)
C6 N2 C7 S1 -178.94(16)
C6 N2 C7 N1 0.8(3)
C6 N2 C8 C9 -178.7(3)
C6 C1 C2 C3 0.0(4)
C7 S1 C9 C8 2.8(2)
C7 S1 C9 C10 176.2(2)
C7 N1 C1 C2 -179.2(3)
C7 N1 C1 C6 0.5(3)
C7 N2 C6 C1 -0.4(3)
C7 N2 C6 C5 -179.4(3)
C7 N2 C8 C9 0.6(3)
C8 N2 C6 C1 179.0(3)
C8 N2 C6 C5 0.0(5)
C8 N2 C7 S1 1.5(3)
C8 N2 C7 N1 -178.8(2)
C8 C9 C10 O1 157.5(3)
C8 C9 C10 C11 -22.3(4)
C9 S1 C7 N1 178.0(3)
C9 S1 C7 N2 -2.36(19)
C9 C10 C11 C12 -32.8(4)
C9 C10 C11 C16 150.0(2)
C10 C11 C12 C13 -178.1(2)
C10 C11 C16 C15 178.9(2)
C11 C12 C13 C14 -0.5(4)
C12 C11 C16 C15 1.6(4)
C12 C13 C14 F1 -177.7(2)
C12 C13 C14 C15 1.4(4)
C13 C14 C15 C16 -0.8(4)
C14 C15 C16 C11 -0.7(4)
C16 C11 C12 C13 -0.9(4)
